data_1548486
loop_
_publ_author_name
'Zou, Chen'
'Dai, Shengyu'
'Chen, Changle'

_publ_section_title
;
 Ethylene Polymerization and Copolymerization Using Nickel
 2-Iminopyridine-N-oxide Catalysts: Modulation of Polymer Molecular
 Weights and Molecular-Weight Distributions
;
_journal_name_full Macromolecules
_journal_paper_doi 10.1021/acs.macromol.7b02156
_journal_year 2017
_chemical_formula_sum 'C79 H66 Br2 Cl2 N4 Ni O2'
_chemical_formula_weight 1392.79
_chemical_name_systematic
; 
 ? 
;
_space_group_IT_number 2
_symmetry_cell_setting triclinic
_symmetry_space_group_name_Hall '-P 1'
_symmetry_space_group_name_H-M 'P -1'
_atom_sites_solution_hydrogens geom
_atom_sites_solution_primary direct
_atom_sites_solution_secondary difmap
_audit_creation_method SHELXL-97
_cell_angle_alpha 85.765(2)
_cell_angle_beta 68.6950(10)
_cell_angle_gamma 66.2460(10)
_cell_formula_units_Z 2
_cell_length_a 16.5810(9)
_cell_length_b 16.5963(16)
_cell_length_c 16.8376(12)
_cell_measurement_reflns_used 3356
_cell_measurement_temperature 293(2)
_cell_measurement_theta_max 67.3470
_cell_measurement_theta_min 3.7170
_cell_volume 3936.8(5)
_computing_cell_refinement 'Bruker FRAMBO'
_computing_data_collection 'Bruker FRAMBO'
_computing_data_reduction 'Bruker SAINT'
_computing_molecular_graphics 'Bruker SHELXTL'
_computing_publication_material 'Bruker SHELXTL'
_computing_structure_refinement 'SHELXL-97 (Sheldrick, 1997)'
_computing_structure_solution 'SHELXS-97 (Sheldrick, 1990)'
_diffrn_ambient_temperature 293(2)
_diffrn_measured_fraction_theta_full 1.000
_diffrn_measured_fraction_theta_max 1.000
_diffrn_measurement_device_type 'CCD area detector'
_diffrn_measurement_method 'phi and omega scans'
_diffrn_radiation_monochromator graphite
_diffrn_radiation_source 'fine-focus sealed tube'
_diffrn_radiation_type CuK\a
_diffrn_radiation_wavelength 1.54178
_diffrn_reflns_av_R_equivalents 0.0000
_diffrn_reflns_av_sigmaI/netI 0.1150
_diffrn_reflns_limit_h_max 19
_diffrn_reflns_limit_h_min -19
_diffrn_reflns_limit_k_max 19
_diffrn_reflns_limit_k_min -19
_diffrn_reflns_limit_l_max 19
_diffrn_reflns_limit_l_min -19
_diffrn_reflns_number 13715
_diffrn_reflns_theta_full 66.05
_diffrn_reflns_theta_max 66.05
_diffrn_reflns_theta_min 2.83
_exptl_absorpt_coefficient_mu 2.504
_exptl_absorpt_correction_T_max 0.7879
_exptl_absorpt_correction_T_min 0.5513
_exptl_absorpt_correction_type multi-scan
_exptl_absorpt_process_details sadabs
_exptl_crystal_colour colourless
_exptl_crystal_density_diffrn 1.175
_exptl_crystal_density_method 'not measured'
_exptl_crystal_description block
_exptl_crystal_F_000 1432
_exptl_crystal_size_max 0.27
_exptl_crystal_size_mid 0.18
_exptl_crystal_size_min 0.10
_platon_squeeze_details
;
;
_refine_diff_density_max 2.382
_refine_diff_density_min -0.923
_refine_diff_density_rms 0.164
_refine_ls_extinction_expression Fc^*^=kFc[1+0.001xFc^2^\l^3^/sin(2\q)]^-1/4^
_refine_ls_extinction_method SHELXL
_refine_ls_goodness_of_fit_ref 1.120
_refine_ls_hydrogen_treatment mixed
_refine_ls_matrix_type full
_refine_ls_number_parameters 815
_refine_ls_number_reflns 13715
_refine_ls_number_restraints 0
_refine_ls_restrained_S_all 1.120
_refine_ls_R_factor_all 0.1409
_refine_ls_R_factor_gt 0.1009
_refine_ls_shift/su_max 0.001
_refine_ls_shift/su_mean 0.000
_refine_ls_structure_factor_coef Fsqd
_refine_ls_weighting_details 'calc w=1/[\s^2^(Fo^2^)+(0.0976P)^2^+0.0000P] where P=(Fo^2^+2Fc^2^)/3'
_refine_ls_weighting_scheme calc
_refine_ls_wR_factor_gt 0.2429
_refine_ls_wR_factor_ref 0.2703
_reflns_number_gt 7299
_reflns_number_total 13715
_reflns_threshold_expression >2sigma(I)
_cod_data_source_file ma7b02156_si_002.cif
_cod_data_source_block 170226d
_cod_depositor_comments
;
The following automatic conversions were performed:

'_symmetry_cell_setting' value 'Triclinic' changed to 'triclinic'
according to
/home/data/users/saulius/crontab/automatic-downloads/rss-feeds/ACS/lib/dictionaries/cif_core.dic
dictionary named 'cif_core.dic' version 2.4.2 from 2011-04-26.

Automatic conversion script
Id: cif_fix_values 4973 2017-02-22 13:04:09Z antanas 
;
_cod_original_sg_symbol_H-M P-1
_cod_database_code 1548486

loop_
_symmetry_equiv_pos_as_xyz
'x, y, z'
'-x, -y, -z'

loop_
_atom_site_label
_atom_site_type_symbol
_atom_site_fract_x
_atom_site_fract_y
_atom_site_fract_z
_atom_site_U_iso_or_equiv
_atom_site_adp_type
_atom_site_occupancy
_atom_site_symmetry_multiplicity
_atom_site_calc_flag
_atom_site_refinement_flags
Ni1 Ni 0.19510(9) 0.62534(7) 0.26043(8) 0.0444(3) Uani 1 1 d .
Br1 Br 0.35747(6) 0.51087(6) 0.17627(5) 0.0636(3) Uani 1 1 d .
Br2 Br 0.13658(7) 0.50778(6) 0.32420(5) 0.0636(3) Uani 1 1 d .
Cl1 Cl 0.6354(5) 0.7675(5) 0.6831(6) 0.275(4) Uani 1 1 d .
Cl2 Cl 0.6334(6) 0.7601(6) 0.8604(7) 0.293(4) Uani 1 1 d .
N1 N 0.0164(4) 0.7045(4) 0.4038(4) 0.0516(15) Uani 1 1 d .
N2 N 0.2183(4) 0.6482(4) 0.3733(4) 0.0442(13) Uani 1 1 d .
N3 N 0.3017(4) 0.7082(4) 0.1318(4) 0.0487(15) Uani 1 1 d .
N4 N 0.1520(4) 0.6472(4) 0.1518(4) 0.0460(14) Uani 1 1 d .
O1 O 0.0658(3) 0.7217(3) 0.3279(3) 0.0523(12) Uani 1 1 d .
O2 O 0.2356(4) 0.7265(3) 0.2102(3) 0.0509(12) Uani 1 1 d .
C1 C 0.1524(5) 0.6632(5) 0.4466(5) 0.0503(17) Uani 1 1 d .
H1 H 0.1674 0.6679 0.4937 0.060 Uiso 1 1 calc R
C2 C 0.0553(5) 0.6739(5) 0.4638(5) 0.0467(17) Uani 1 1 d .
C3 C -0.0005(6) 0.6607(5) 0.5430(5) 0.059(2) Uani 1 1 d .
H3 H 0.0245 0.6428 0.5858 0.071 Uiso 1 1 calc R
C4 C -0.0915(6) 0.6734(6) 0.5592(6) 0.076(3) Uani 1 1 d .
H4 H -0.1282 0.6621 0.6118 0.091 Uiso 1 1 calc R
C5 C -0.1278(6) 0.7034(6) 0.4961(6) 0.070(2) Uani 1 1 d .
H5 H -0.1900 0.7125 0.5060 0.084 Uiso 1 1 calc R
C6 C -0.0741(5) 0.7198(6) 0.4193(6) 0.063(2) Uani 1 1 d .
H6 H -0.1000 0.7416 0.3775 0.076 Uiso 1 1 calc R
C7 C 0.3053(5) 0.6514(4) 0.3689(4) 0.0423(15) Uani 1 1 d .
C8 C 0.3101(5) 0.7345(5) 0.3614(5) 0.0511(18) Uani 1 1 d .
C9 C 0.3974(5) 0.7373(5) 0.3471(5) 0.0548(19) Uani 1 1 d .
H9 H 0.4032 0.7911 0.3390 0.066 Uiso 1 1 calc R
C10 C 0.4763(5) 0.6607(5) 0.3447(5) 0.0532(19) Uani 1 1 d .
C11 C 0.4667(5) 0.5827(5) 0.3569(5) 0.0510(18) Uani 1 1 d .
H11 H 0.5187 0.5322 0.3570 0.061 Uiso 1 1 calc R
C12 C 0.3819(5) 0.5749(5) 0.3692(4) 0.0477(17) Uani 1 1 d .
C13 C 0.5697(6) 0.6662(6) 0.3257(6) 0.076(3) Uani 1 1 d .
H13A H 0.6110 0.6144 0.3426 0.113 Uiso 1 1 calc R
H13B H 0.5598 0.7177 0.3569 0.113 Uiso 1 1 calc R
H13C H 0.5979 0.6703 0.2655 0.113 Uiso 1 1 calc R
C14 C 0.2199(5) 0.8198(5) 0.3742(5) 0.0548(19) Uani 1 1 d .
H14 H 0.1858 0.8071 0.3433 0.066 Uiso 1 1 calc R
C15 C 0.1541(5) 0.8407(5) 0.4674(5) 0.056(2) Uani 1 1 d .
C16 C 0.0576(6) 0.8801(6) 0.4870(6) 0.076(3) Uani 1 1 d .
H16 H 0.0339 0.8957 0.4433 0.091 Uiso 1 1 calc R
C17 C -0.0055(8) 0.8968(7) 0.5729(8) 0.096(4) Uani 1 1 d .
H17 H -0.0704 0.9234 0.5854 0.115 Uiso 1 1 calc R
C18 C 0.0283(8) 0.8742(7) 0.6380(8) 0.101(4) Uani 1 1 d .
H18 H -0.0133 0.8854 0.6947 0.121 Uiso 1 1 calc R
C19 C 0.1233(8) 0.8353(7) 0.6189(7) 0.095(3) Uani 1 1 d .
H19 H 0.1465 0.8197 0.6630 0.115 Uiso 1 1 calc R
C20 C 0.1870(7) 0.8181(6) 0.5337(6) 0.075(3) Uani 1 1 d .
H20 H 0.2518 0.7913 0.5219 0.090 Uiso 1 1 calc R
C21 C 0.2380(6) 0.8999(5) 0.3363(6) 0.066(2) Uani 1 1 d .
C22 C 0.2640(6) 0.9488(6) 0.3777(7) 0.079(3) Uani 1 1 d .
H22 H 0.2719 0.9324 0.4293 0.095 Uiso 1 1 calc R
C23 C 0.2786(8) 1.0233(8) 0.3418(10) 0.108(4) Uani 1 1 d .
H23 H 0.2951 1.0574 0.3694 0.129 Uiso 1 1 calc R
C24 C 0.2677(9) 1.0440(9) 0.2655(11) 0.117(5) Uani 1 1 d .
H24 H 0.2799 1.0918 0.2406 0.141 Uiso 1 1 calc R
C25 C 0.2398(9) 0.9984(8) 0.2226(9) 0.116(5) Uani 1 1 d .
H25 H 0.2315 1.0156 0.1713 0.140 Uiso 1 1 calc R
C26 C 0.2248(7) 0.9260(6) 0.2598(7) 0.085(3) Uani 1 1 d .
H26 H 0.2054 0.8940 0.2330 0.102 Uiso 1 1 calc R
C27 C 0.3683(5) 0.4895(5) 0.3936(4) 0.0489(17) Uani 1 1 d .
H27 H 0.3360 0.4816 0.3582 0.059 Uiso 1 1 calc R
C28 C 0.2995(6) 0.5011(5) 0.4869(4) 0.0512(19) Uani 1 1 d .
C29 C 0.3080(6) 0.5465(6) 0.5495(5) 0.063(2) Uani 1 1 d .
H29 H 0.3546 0.5683 0.5347 0.076 Uiso 1 1 calc R
C30 C 0.2456(7) 0.5577(7) 0.6331(6) 0.078(3) Uani 1 1 d .
H30 H 0.2492 0.5896 0.6738 0.093 Uiso 1 1 calc R
C31 C 0.1799(7) 0.5239(7) 0.6574(6) 0.080(3) Uani 1 1 d .
H31 H 0.1382 0.5325 0.7139 0.096 Uiso 1 1 calc R
C32 C 0.1755(7) 0.4750(6) 0.5955(6) 0.078(3) Uani 1 1 d .
H32 H 0.1312 0.4503 0.6111 0.093 Uiso 1 1 calc R
C33 C 0.2366(6) 0.4637(6) 0.5118(5) 0.068(2) Uani 1 1 d .
H33 H 0.2344 0.4296 0.4719 0.082 Uiso 1 1 calc R
C34 C 0.4620(6) 0.4086(5) 0.3701(5) 0.0553(19) Uani 1 1 d .
C35 C 0.5170(7) 0.3773(6) 0.2877(6) 0.079(3) Uani 1 1 d .
H35 H 0.4959 0.4045 0.2445 0.095 Uiso 1 1 calc R
C36 C 0.6034(7) 0.3066(7) 0.2660(7) 0.096(4) Uani 1 1 d .
H36 H 0.6395 0.2877 0.2086 0.115 Uiso 1 1 calc R
C37 C 0.6376(7) 0.2630(7) 0.3272(8) 0.092(3) Uani 1 1 d .
H37 H 0.6968 0.2163 0.3119 0.110 Uiso 1 1 calc R
C38 C 0.5837(7) 0.2897(7) 0.4087(8) 0.095(3) Uani 1 1 d .
H38 H 0.6026 0.2585 0.4515 0.114 Uiso 1 1 calc R
C39 C 0.4984(7) 0.3648(6) 0.4305(6) 0.082(3) Uani 1 1 d .
H39 H 0.4649 0.3860 0.4877 0.098 Uiso 1 1 calc R
C40 C 0.2025(5) 0.6651(5) 0.0816(5) 0.0529(18) Uani 1 1 d .
H40 H 0.1821 0.6712 0.0360 0.064 Uiso 1 1 calc R
C41 C 0.2901(5) 0.6773(5) 0.0657(5) 0.0497(17) Uani 1 1 d .
C42 C 0.3587(6) 0.6608(5) -0.0139(5) 0.060(2) Uani 1 1 d .
H42 H 0.3514 0.6395 -0.0593 0.071 Uiso 1 1 calc R
C43 C 0.4392(6) 0.6756(6) -0.0282(6) 0.072(3) Uani 1 1 d .
H43 H 0.4848 0.6662 -0.0829 0.087 Uiso 1 1 calc R
C44 C 0.4505(6) 0.7039(6) 0.0392(6) 0.074(3) Uani 1 1 d .
H44 H 0.5054 0.7115 0.0314 0.089 Uiso 1 1 calc R
C45 C 0.3790(5) 0.7217(5) 0.1208(5) 0.060(2) Uani 1 1 d .
H45 H 0.3855 0.7428 0.1668 0.072 Uiso 1 1 calc R
C46 C 0.0625(5) 0.6498(5) 0.1554(5) 0.0474(17) Uani 1 1 d .
C47 C 0.0545(5) 0.5725(5) 0.1417(4) 0.0466(17) Uani 1 1 d .
C48 C -0.0356(6) 0.5765(5) 0.1541(5) 0.0553(19) Uani 1 1 d .
H48 H -0.0424 0.5256 0.1439 0.066 Uiso 1 1 calc R
C49 C -0.1153(5) 0.6567(5) 0.1817(5) 0.0547(19) Uani 1 1 d .
C50 C -0.1033(6) 0.7321(6) 0.1925(5) 0.060(2) Uani 1 1 d .
H50 H -0.1564 0.7852 0.2100 0.072 Uiso 1 1 calc R
C51 C -0.0168(5) 0.7325(5) 0.1789(5) 0.0512(18) Uani 1 1 d .
C52 C -0.2141(6) 0.6606(6) 0.2020(6) 0.075(3) Uani 1 1 d .
H52A H -0.2298 0.6284 0.2509 0.113 Uiso 1 1 calc R
H52B H -0.2157 0.6347 0.1538 0.113 Uiso 1 1 calc R
H52C H -0.2591 0.7210 0.2141 0.113 Uiso 1 1 calc R
C53 C 0.1421(5) 0.4882(5) 0.1041(4) 0.0500(18) Uani 1 1 d .
H53 H 0.1808 0.4818 0.1383 0.060 Uiso 1 1 calc R
C54 C 0.1231(6) 0.4052(5) 0.1135(5) 0.060(2) Uani 1 1 d .
C55 C 0.0970(7) 0.3710(6) 0.1899(6) 0.074(3) Uani 1 1 d .
H55 H 0.0924 0.3996 0.2379 0.089 Uiso 1 1 calc R
C56 C 0.0774(8) 0.2983(7) 0.2011(7) 0.092(3) Uani 1 1 d .
H56 H 0.0598 0.2785 0.2553 0.111 Uiso 1 1 calc R
C57 C 0.0838(8) 0.2542(7) 0.1322(7) 0.095(3) Uani 1 1 d .
H57 H 0.0681 0.2056 0.1392 0.113 Uiso 1 1 calc R
C58 C 0.1136(9) 0.2829(7) 0.0521(7) 0.101(4) Uani 1 1 d .
H58 H 0.1234 0.2510 0.0038 0.122 Uiso 1 1 calc R
C59 C 0.1287(7) 0.3587(6) 0.0444(6) 0.079(3) Uani 1 1 d .
H59 H 0.1433 0.3803 -0.0092 0.095 Uiso 1 1 calc R
C60 C 0.2017(6) 0.4990(5) 0.0127(4) 0.0516(18) Uani 1 1 d .
C61 C 0.2963(7) 0.4628(6) -0.0184(6) 0.073(2) Uani 1 1 d .
H61 H 0.3288 0.4294 0.0157 0.087 Uiso 1 1 calc R
C62 C 0.3461(7) 0.4748(7) -0.1010(6) 0.079(3) Uani 1 1 d .
H62 H 0.4119 0.4491 -0.1215 0.094 Uiso 1 1 calc R
C63 C 0.3014(7) 0.5230(6) -0.1526(6) 0.076(3) Uani 1 1 d .
H63 H 0.3361 0.5321 -0.2073 0.091 Uiso 1 1 calc R
C64 C 0.2039(7) 0.5584(6) -0.1233(6) 0.078(3) Uani 1 1 d .
H64 H 0.1727 0.5904 -0.1588 0.093 Uiso 1 1 calc R
C65 C 0.1527(6) 0.5466(6) -0.0422(5) 0.062(2) Uani 1 1 d .
H65 H 0.0869 0.5692 -0.0229 0.074 Uiso 1 1 calc R
C66 C -0.0008(6) 0.8165(5) 0.1819(5) 0.063(2) Uani 1 1 d .
H66 H 0.0468 0.8032 0.2079 0.075 Uiso 1 1 calc R
C67 C -0.0906(7) 0.8933(6) 0.2378(7) 0.073(3) Uani 1 1 d .
C68 C -0.0950(9) 0.9120(7) 0.3171(7) 0.097(3) Uani 1 1 d .
H68 H -0.0437 0.8814 0.3337 0.116 Uiso 1 1 calc R
C69 C -0.1785(11) 0.9786(9) 0.3742(9) 0.131(5) Uani 1 1 d .
H69 H -0.1832 0.9912 0.4290 0.157 Uiso 1 1 calc R
C70 C -0.2509(11) 1.0232(9) 0.3472(11) 0.130(6) Uani 1 1 d .
H70 H -0.3056 1.0663 0.3850 0.156 Uiso 1 1 calc R
C71 C -0.2481(9) 1.0086(8) 0.2688(10) 0.118(5) Uani 1 1 d .
H71 H -0.2993 1.0407 0.2524 0.141 Uiso 1 1 calc R
C72 C -0.1652(7) 0.9431(7) 0.2120(8) 0.095(3) Uani 1 1 d .
H72 H -0.1604 0.9331 0.1565 0.114 Uiso 1 1 calc R
C73 C 0.0384(6) 0.8443(6) 0.0929(6) 0.067(2) Uani 1 1 d .
C74 C 0.0959(8) 0.8904(7) 0.0790(7) 0.095(3) Uani 1 1 d .
H74 H 0.1071 0.9064 0.1245 0.114 Uiso 1 1 calc R
C75 C 0.1373(10) 0.9127(9) -0.0040(10) 0.122(5) Uani 1 1 d .
H75 H 0.1747 0.9442 -0.0129 0.147 Uiso 1 1 calc R
C76 C 0.1225(11) 0.8880(9) -0.0714(10) 0.128(5) Uani 1 1 d .
H76 H 0.1492 0.9034 -0.1260 0.154 Uiso 1 1 calc R
C77 C 0.0696(9) 0.8420(9) -0.0588(8) 0.116(4) Uani 1 1 d .
H77 H 0.0618 0.8233 -0.1053 0.139 Uiso 1 1 calc R
C78 C 0.0253(7) 0.8212(7) 0.0237(7) 0.088(3) Uani 1 1 d .
H78 H -0.0136 0.7914 0.0313 0.106 Uiso 1 1 calc R
C79 C 0.652(2) 0.7081(17) 0.7619(17) 0.296(17) Uani 1 1 d .
H79A H 0.7172 0.6643 0.7406 0.355 Uiso 1 1 calc R
H79B H 0.6118 0.6763 0.7754 0.355 Uiso 1 1 calc R

loop_
_atom_site_aniso_label
_atom_site_aniso_U_11
_atom_site_aniso_U_22
_atom_site_aniso_U_33
_atom_site_aniso_U_23
_atom_site_aniso_U_13
_atom_site_aniso_U_12
Ni1 0.0478(7) 0.0450(7) 0.0394(6) 0.0045(5) -0.0138(5) -0.0199(6)
Br1 0.0604(5) 0.0606(5) 0.0488(5) 0.0010(4) -0.0145(4) -0.0083(4)
Br2 0.0894(7) 0.0608(5) 0.0502(5) 0.0103(4) -0.0219(5) -0.0439(5)
Cl1 0.263(8) 0.225(8) 0.293(9) 0.024(7) -0.029(7) -0.122(6)
Cl2 0.282(8) 0.261(9) 0.312(10) 0.060(8) -0.038(8) -0.156(7)
N1 0.043(3) 0.052(4) 0.054(4) 0.008(3) -0.011(3) -0.020(3)
N2 0.044(3) 0.043(3) 0.041(3) 0.005(3) -0.013(3) -0.015(3)
N3 0.052(4) 0.053(4) 0.039(3) 0.004(3) -0.004(3) -0.031(3)
N4 0.051(4) 0.046(3) 0.045(3) 0.008(3) -0.016(3) -0.025(3)
O1 0.050(3) 0.053(3) 0.050(3) 0.014(2) -0.019(2) -0.019(2)
O2 0.059(3) 0.051(3) 0.042(3) 0.000(2) -0.011(2) -0.028(3)
C1 0.053(4) 0.051(4) 0.047(4) 0.005(3) -0.016(4) -0.024(4)
C2 0.049(4) 0.046(4) 0.044(4) 0.009(3) -0.013(3) -0.023(3)
C3 0.057(5) 0.064(5) 0.045(4) 0.011(4) -0.006(4) -0.027(4)
C4 0.062(6) 0.072(6) 0.074(6) 0.021(5) -0.002(5) -0.033(5)
C5 0.050(5) 0.082(6) 0.072(6) 0.016(5) -0.014(4) -0.030(5)
C6 0.049(5) 0.072(5) 0.072(6) 0.008(4) -0.020(4) -0.029(4)
C7 0.042(4) 0.045(4) 0.039(4) 0.001(3) -0.013(3) -0.018(3)
C8 0.050(4) 0.046(4) 0.054(4) 0.000(3) -0.019(4) -0.016(4)
C9 0.054(5) 0.051(4) 0.062(5) 0.000(4) -0.021(4) -0.022(4)
C10 0.042(4) 0.056(5) 0.060(5) -0.001(4) -0.017(4) -0.019(4)
C11 0.051(4) 0.047(4) 0.057(5) 0.005(3) -0.022(4) -0.021(4)
C12 0.060(5) 0.046(4) 0.042(4) 0.009(3) -0.024(4) -0.023(4)
C13 0.060(5) 0.072(6) 0.102(8) 0.012(5) -0.026(5) -0.038(5)
C14 0.047(4) 0.050(4) 0.064(5) 0.000(4) -0.019(4) -0.017(4)
C15 0.054(5) 0.043(4) 0.064(5) -0.004(4) -0.010(4) -0.022(4)
C16 0.060(5) 0.060(5) 0.080(6) 0.001(5) -0.007(5) -0.013(4)
C17 0.072(7) 0.071(7) 0.098(8) 0.009(6) -0.001(6) -0.011(5)
C18 0.089(8) 0.082(8) 0.082(8) -0.014(6) 0.002(6) -0.014(6)
C19 0.098(8) 0.091(8) 0.081(8) -0.006(6) -0.024(6) -0.028(7)
C20 0.062(6) 0.079(6) 0.066(6) -0.010(5) -0.016(5) -0.015(5)
C21 0.059(5) 0.046(4) 0.081(6) 0.000(4) -0.017(5) -0.016(4)
C22 0.071(6) 0.055(5) 0.093(7) -0.008(5) -0.011(5) -0.022(5)
C23 0.093(8) 0.079(8) 0.134(12) 0.000(8) -0.013(8) -0.041(7)
C24 0.105(10) 0.075(8) 0.136(13) 0.020(8) -0.014(9) -0.031(7)
C25 0.108(10) 0.082(8) 0.112(10) 0.022(8) -0.012(8) -0.020(7)
C26 0.075(6) 0.059(6) 0.093(8) 0.011(5) -0.016(6) -0.015(5)
C27 0.058(5) 0.043(4) 0.045(4) 0.003(3) -0.021(4) -0.018(4)
C28 0.080(5) 0.040(4) 0.036(4) 0.013(3) -0.016(4) -0.032(4)
C29 0.072(6) 0.069(5) 0.040(4) 0.004(4) -0.019(4) -0.021(4)
C30 0.087(7) 0.085(7) 0.046(5) 0.003(5) -0.023(5) -0.021(6)
C31 0.086(7) 0.084(7) 0.047(5) 0.019(5) -0.010(5) -0.027(6)
C32 0.075(6) 0.081(7) 0.066(6) 0.023(5) -0.012(5) -0.035(5)
C33 0.073(6) 0.068(6) 0.057(5) 0.019(4) -0.018(4) -0.030(5)
C34 0.060(5) 0.050(4) 0.058(5) 0.009(4) -0.027(4) -0.020(4)
C35 0.075(6) 0.069(6) 0.069(6) 0.000(5) -0.026(5) -0.004(5)
C36 0.081(7) 0.076(7) 0.088(8) -0.001(6) -0.020(6) 0.000(6)
C37 0.070(6) 0.071(6) 0.098(8) 0.013(6) -0.027(6) 0.002(5)
C38 0.077(7) 0.088(7) 0.096(8) 0.012(6) -0.042(6) -0.001(6)
C39 0.087(7) 0.066(6) 0.065(6) 0.002(5) -0.035(5) 0.002(5)
C40 0.062(5) 0.056(4) 0.044(4) 0.008(3) -0.018(4) -0.029(4)
C41 0.050(4) 0.053(4) 0.044(4) 0.006(3) -0.010(3) -0.026(4)
C42 0.066(5) 0.061(5) 0.043(4) 0.001(4) -0.007(4) -0.029(4)
C43 0.058(5) 0.078(6) 0.063(6) -0.006(5) 0.004(4) -0.030(5)
C44 0.048(5) 0.086(7) 0.077(6) -0.001(5) -0.005(4) -0.031(5)
C45 0.051(5) 0.066(5) 0.058(5) -0.006(4) -0.006(4) -0.030(4)
C46 0.050(4) 0.054(4) 0.043(4) 0.010(3) -0.016(3) -0.027(4)
C47 0.054(4) 0.052(4) 0.039(4) 0.007(3) -0.015(3) -0.029(4)
C48 0.071(5) 0.058(5) 0.050(5) 0.004(4) -0.023(4) -0.038(4)
C49 0.044(4) 0.060(5) 0.061(5) 0.010(4) -0.017(4) -0.026(4)
C50 0.062(5) 0.057(5) 0.056(5) 0.005(4) -0.020(4) -0.021(4)
C51 0.059(5) 0.052(4) 0.047(4) 0.011(3) -0.019(4) -0.029(4)
C52 0.065(6) 0.072(6) 0.093(7) 0.004(5) -0.025(5) -0.035(5)
C53 0.061(5) 0.055(4) 0.041(4) 0.009(3) -0.021(4) -0.028(4)
C54 0.078(6) 0.056(5) 0.051(5) 0.004(4) -0.028(4) -0.028(4)
C55 0.112(8) 0.066(6) 0.056(5) 0.004(4) -0.026(5) -0.050(6)
C56 0.131(10) 0.077(7) 0.082(7) 0.019(6) -0.034(7) -0.060(7)
C57 0.134(10) 0.074(7) 0.096(8) 0.009(6) -0.034(7) -0.069(7)
C58 0.146(11) 0.090(8) 0.081(8) -0.009(6) -0.032(7) -0.065(8)
C59 0.119(8) 0.069(6) 0.062(6) 0.003(5) -0.035(6) -0.049(6)
C60 0.065(5) 0.044(4) 0.034(4) 0.003(3) -0.014(4) -0.014(4)
C61 0.077(6) 0.072(6) 0.058(6) -0.001(4) -0.012(5) -0.030(5)
C62 0.076(6) 0.081(7) 0.059(6) -0.012(5) -0.007(5) -0.025(5)
C63 0.092(7) 0.084(7) 0.045(5) -0.002(5) -0.008(5) -0.043(6)
C64 0.099(8) 0.081(7) 0.045(5) 0.002(4) -0.016(5) -0.037(6)
C65 0.073(6) 0.069(5) 0.044(4) 0.007(4) -0.017(4) -0.033(5)
C66 0.072(6) 0.053(5) 0.066(5) 0.011(4) -0.022(5) -0.032(4)
C67 0.083(7) 0.050(5) 0.079(7) 0.010(5) -0.020(5) -0.030(5)
C68 0.105(8) 0.068(7) 0.093(8) -0.007(6) -0.020(7) -0.023(6)
C69 0.142(13) 0.086(9) 0.109(11) -0.008(8) -0.017(10) -0.014(9)
C70 0.127(12) 0.070(8) 0.123(12) -0.010(8) -0.004(10) -0.005(8)
C71 0.104(10) 0.070(7) 0.124(11) 0.007(8) -0.012(9) -0.006(7)
C72 0.088(8) 0.066(6) 0.101(9) 0.012(6) -0.017(7) -0.019(6)
C73 0.069(6) 0.056(5) 0.073(6) 0.020(4) -0.019(5) -0.033(4)
C74 0.100(8) 0.081(7) 0.091(8) 0.018(6) -0.021(7) -0.039(7)
C75 0.131(11) 0.103(10) 0.113(11) 0.033(9) -0.008(10) -0.063(9)
C76 0.135(12) 0.106(11) 0.106(11) 0.040(9) -0.009(10) -0.048(9)
C77 0.124(11) 0.112(10) 0.097(10) 0.028(8) -0.033(8) -0.043(9)
C78 0.092(8) 0.087(7) 0.079(7) 0.027(6) -0.022(6) -0.040(6)
C79 0.32(3) 0.20(3) 0.21(2) 0.02(2) 0.08(2) -0.12(3)

loop_
_atom_type_symbol
_atom_type_description
_atom_type_scat_dispersion_real
_atom_type_scat_dispersion_imag
_atom_type_scat_source
C C 0.0181 0.0091 'International Tables Vol C Tables 4.2.6.8 and 6.1.1.4'
H H 0.0000 0.0000 'International Tables Vol C Tables 4.2.6.8 and 6.1.1.4'
N N 0.0311 0.0180 'International Tables Vol C Tables 4.2.6.8 and 6.1.1.4'
O O 0.0492 0.0322 'International Tables Vol C Tables 4.2.6.8 and 6.1.1.4'
Br Br -0.6763 1.2805 'International Tables Vol C Tables 4.2.6.8 and 6.1.1.4'
Cl Cl 0.3639 0.7018 'International Tables Vol C Tables 4.2.6.8 and 6.1.1.4'
Ni Ni -3.0029 0.5091 'International Tables Vol C Tables 4.2.6.8 and 6.1.1.4'

loop_
_geom_angle_atom_site_label_1
_geom_angle_atom_site_label_2
_geom_angle_atom_site_label_3
_geom_angle
O1 Ni1 O2 86.69(19)
O1 Ni1 N4 87.3(2)
O2 Ni1 N4 79.4(2)
O1 Ni1 N2 79.6(2)
O2 Ni1 N2 87.3(2)
N4 Ni1 N2 161.9(2)
O1 Ni1 Br2 90.38(15)
O2 Ni1 Br2 176.94(15)
N4 Ni1 Br2 99.56(15)
N2 Ni1 Br2 93.02(16)
O1 Ni1 Br1 177.74(15)
O2 Ni1 Br1 91.17(14)
N4 Ni1 Br1 92.98(16)
N2 Ni1 Br1 99.57(15)
Br2 Ni1 Br1 91.78(5)
O1 N1 C6 117.6(7)
O1 N1 C2 121.2(6)
C6 N1 C2 121.2(7)
C1 N2 C7 117.7(6)
C1 N2 Ni1 120.1(5)
C7 N2 Ni1 122.2(4)
O2 N3 C45 117.4(6)
O2 N3 C41 120.9(6)
C45 N3 C41 121.7(6)
C40 N4 C46 116.2(6)
C40 N4 Ni1 120.5(5)
C46 N4 Ni1 123.1(4)
N1 O1 Ni1 117.8(4)
N3 O2 Ni1 115.8(4)
N2 C1 C2 126.3(7)
N2 C1 H1 116.8
C2 C1 H1 116.8
N1 C2 C3 118.8(7)
N1 C2 C1 119.7(6)
C3 C2 C1 121.3(7)
C4 C3 C2 120.9(8)
C4 C3 H3 119.5
C2 C3 H3 119.5
C3 C4 C5 118.3(8)
C3 C4 H4 120.8
C5 C4 H4 120.8
C6 C5 C4 120.8(8)
C6 C5 H5 119.6
C4 C5 H5 119.6
N1 C6 C5 119.8(8)
N1 C6 H6 120.1
C5 C6 H6 120.1
C12 C7 C8 121.9(7)
C12 C7 N2 120.9(6)
C8 C7 N2 117.1(6)
C9 C8 C7 117.8(7)
C9 C8 C14 121.6(7)
C7 C8 C14 120.5(7)
C8 C9 C10 121.2(7)
C8 C9 H9 119.4
C10 C9 H9 119.4
C11 C10 C9 118.7(7)
C11 C10 C13 121.9(7)
C9 C10 C13 119.3(7)
C10 C11 C12 123.0(7)
C10 C11 H11 118.5
C12 C11 H11 118.5
C7 C12 C11 117.2(7)
C7 C12 C27 119.8(7)
C11 C12 C27 122.5(7)
C10 C13 H13A 109.5
C10 C13 H13B 109.5
H13A C13 H13B 109.5
C10 C13 H13C 109.5
H13A C13 H13C 109.5
H13B C13 H13C 109.5
C15 C14 C21 111.5(6)
C15 C14 C8 111.5(7)
C21 C14 C8 114.8(6)
C15 C14 H14 106.1
C21 C14 H14 106.1
C8 C14 H14 106.1
C20 C15 C16 118.3(8)
C20 C15 C14 122.4(7)
C16 C15 C14 119.2(8)
C15 C16 C17 120.6(10)
C15 C16 H16 119.7
C17 C16 H16 119.7
C18 C17 C16 120.4(11)
C18 C17 H17 119.8
C16 C17 H17 119.8
C19 C18 C17 119.2(11)
C19 C18 H18 120.4
C17 C18 H18 120.4
C18 C19 C20 121.1(11)
C18 C19 H19 119.5
C20 C19 H19 119.5
C15 C20 C19 120.5(9)
C15 C20 H20 119.8
C19 C20 H20 119.8
C22 C21 C26 119.5(9)
C22 C21 C14 121.4(9)
C26 C21 C14 119.1(9)
C21 C22 C23 120.0(11)
C21 C22 H22 120.0
C23 C22 H22 120.0
C24 C23 C22 117.9(13)
C24 C23 H23 121.0
C22 C23 H23 121.0
C23 C24 C25 124.2(13)
C23 C24 H24 117.9
C25 C24 H24 117.9
C24 C25 C26 116.8(14)
C24 C25 H25 121.6
C26 C25 H25 121.6
C25 C26 C21 121.5(12)
C25 C26 H26 119.2
C21 C26 H26 119.2
C34 C27 C12 112.5(6)
C34 C27 C28 115.9(6)
C12 C27 C28 110.1(6)
C34 C27 H27 105.9
C12 C27 H27 105.9
C28 C27 H27 105.9
C33 C28 C29 119.0(8)
C33 C28 C27 122.1(7)
C29 C28 C27 118.8(7)
C30 C29 C28 118.8(9)
C30 C29 H29 120.6
C28 C29 H29 120.6
C31 C30 C29 122.1(10)
C31 C30 H30 118.9
C29 C30 H30 118.9
C30 C31 C32 118.5(9)
C30 C31 H31 120.8
C32 C31 H31 120.8
C33 C32 C31 120.3(9)
C33 C32 H32 119.9
C31 C32 H32 119.9
C28 C33 C32 121.1(9)
C28 C33 H33 119.4
C32 C33 H33 119.4
C35 C34 C39 115.6(8)
C35 C34 C27 121.7(7)
C39 C34 C27 122.7(8)
C34 C35 C36 121.8(10)
C34 C35 H35 119.1
C36 C35 H35 119.1
C37 C36 C35 121.6(11)
C37 C36 H36 119.2
C35 C36 H36 119.2
C38 C37 C36 118.0(10)
C38 C37 H37 121.0
C36 C37 H37 121.0
C37 C38 C39 120.1(10)
C37 C38 H38 119.9
C39 C38 H38 119.9
C34 C39 C38 122.5(9)
C34 C39 H39 118.8
C38 C39 H39 118.8
N4 C40 C41 126.2(7)
N4 C40 H40 116.9
C41 C40 H40 116.9
N3 C41 C42 119.1(7)
N3 C41 C40 119.1(6)
C42 C41 C40 121.7(7)
C41 C42 C43 120.8(8)
C41 C42 H42 119.6
C43 C42 H42 119.6
C44 C43 C42 118.9(8)
C44 C43 H43 120.5
C42 C43 H43 120.5
C43 C44 C45 119.8(8)
C43 C44 H44 120.1
C45 C44 H44 120.1
N3 C45 C44 119.6(8)
N3 C45 H45 120.2
C44 C45 H45 120.2
C47 C46 C51 122.0(7)
C47 C46 N4 120.2(7)
C51 C46 N4 117.7(6)
C46 C47 C48 118.5(7)
C46 C47 C53 120.4(6)
C48 C47 C53 120.7(7)
C49 C48 C47 120.3(7)
C49 C48 H48 119.9
C47 C48 H48 119.9
C50 C49 C48 118.9(7)
C50 C49 C52 120.3(7)
C48 C49 C52 120.8(7)
C51 C50 C49 123.2(8)
C51 C50 H50 118.4
C49 C50 H50 118.4
C50 C51 C46 117.0(7)
C50 C51 C66 123.9(7)
C46 C51 C66 119.0(7)
C49 C52 H52A 109.5
C49 C52 H52B 109.5
H52A C52 H52B 109.5
C49 C52 H52C 109.5
H52A C52 H52C 109.5
H52B C52 H52C 109.5
C47 C53 C54 114.2(6)
C47 C53 C60 110.6(6)
C54 C53 C60 114.8(6)
C47 C53 H53 105.4
C54 C53 H53 105.4
C60 C53 H53 105.4
C55 C54 C59 114.4(8)
C55 C54 C53 123.0(7)
C59 C54 C53 122.6(7)
C56 C55 C54 124.6(9)
C56 C55 H55 117.7
C54 C55 H55 117.7
C55 C56 C57 119.5(10)
C55 C56 H56 120.3
C57 C56 H56 120.3
C56 C57 C58 119.1(9)
C56 C57 H57 120.4
C58 C57 H57 120.4
C59 C58 C57 119.2(10)
C59 C58 H58 120.4
C57 C58 H58 120.4
C58 C59 C54 122.9(9)
C58 C59 H59 118.5
C54 C59 H59 118.5
C61 C60 C65 119.0(8)
C61 C60 C53 122.9(7)
C65 C60 C53 118.0(7)
C60 C61 C62 120.4(9)
C60 C61 H61 119.8
C62 C61 H61 119.8
C63 C62 C61 121.6(10)
C63 C62 H62 119.2
C61 C62 H62 119.2
C62 C63 C64 119.2(9)
C62 C63 H63 120.4
C64 C63 H63 120.4
C65 C64 C63 120.4(10)
C65 C64 H64 119.8
C63 C64 H64 119.8
C64 C65 C60 119.2(9)
C64 C65 H65 120.4
C60 C65 H65 120.4
C73 C66 C51 112.0(7)
C73 C66 C67 110.3(7)
C51 C66 C67 112.4(7)
C73 C66 H66 107.3
C51 C66 H66 107.3
C67 C66 H66 107.3
C68 C67 C72 119.5(10)
C68 C67 C66 116.7(9)
C72 C67 C66 123.8(10)
C67 C68 C69 119.7(13)
C67 C68 H68 120.2
C69 C68 H68 120.2
C70 C69 C68 118.6(14)
C70 C69 H69 120.7
C68 C69 H69 120.7
C71 C70 C69 123.5(14)
C71 C70 H70 118.3
C69 C70 H70 118.3
C70 C71 C72 117.9(14)
C70 C71 H71 121.0
C72 C71 H71 121.0
C67 C72 C71 120.7(12)
C67 C72 H72 119.6
C71 C72 H72 119.6
C78 C73 C74 117.7(10)
C78 C73 C66 123.0(8)
C74 C73 C66 119.1(9)
C73 C74 C75 120.1(13)
C73 C74 H74 120.0
C75 C74 H74 120.0
C76 C75 C74 120.3(14)
C76 C75 H75 119.9
C74 C75 H75 119.9
C77 C76 C75 119.8(14)
C77 C76 H76 120.1
C75 C76 H76 120.1
C76 C77 C78 121.0(14)
C76 C77 H77 119.5
C78 C77 H77 119.5
C73 C78 C77 121.1(12)
C73 C78 H78 119.5
C77 C78 H78 119.5
Cl1 C79 Cl2 120.1(16)
Cl1 C79 H79A 107.3
Cl2 C79 H79A 107.3
Cl1 C79 H79B 107.3
Cl2 C79 H79B 107.3
H79A C79 H79B 106.9

loop_
_geom_bond_atom_site_label_1
_geom_bond_atom_site_label_2
_geom_bond_distance
Ni1 O1 2.044(5)
Ni1 O2 2.066(5)
Ni1 N4 2.151(6)
Ni1 N2 2.158(6)
Ni1 Br2 2.5220(14)
Ni1 Br1 2.5239(14)
Cl1 C79 1.63(3)
Cl2 C79 1.79(3)
N1 O1 1.327(7)
N1 C6 1.343(9)
N1 C2 1.354(9)
N2 C1 1.275(8)
N2 C7 1.440(8)
N3 O2 1.333(7)
N3 C45 1.334(9)
N3 C41 1.363(9)
N4 C40 1.271(9)
N4 C46 1.447(9)
C1 C2 1.464(10)
C1 H1 0.9300
C2 C3 1.381(9)
C3 C4 1.359(11)
C3 H3 0.9300
C4 C5 1.375(12)
C4 H4 0.9300
C5 C6 1.359(11)
C5 H5 0.9300
C6 H6 0.9300
C7 C12 1.390(9)
C7 C8 1.407(10)
C8 C9 1.399(10)
C8 C14 1.546(10)
C9 C10 1.401(10)
C9 H9 0.9300
C10 C11 1.358(10)
C10 C13 1.503(10)
C11 C12 1.402(10)
C11 H11 0.9300
C12 C27 1.526(10)
C13 H13A 0.9600
C13 H13B 0.9600
C13 H13C 0.9600
C14 C15 1.518(10)
C14 C21 1.523(11)
C14 H14 0.9800
C15 C20 1.379(12)
C15 C16 1.380(11)
C16 C17 1.410(13)
C16 H16 0.9300
C17 C18 1.368(15)
C17 H17 0.9300
C18 C19 1.358(14)
C18 H18 0.9300
C19 C20 1.405(12)
C19 H19 0.9300
C20 H20 0.9300
C21 C22 1.385(12)
C21 C26 1.394(13)
C22 C23 1.405(14)
C22 H22 0.9300
C23 C24 1.363(18)
C23 H23 0.9300
C24 C25 1.382(19)
C24 H24 0.9300
C25 C26 1.384(14)
C25 H25 0.9300
C26 H26 0.9300
C27 C34 1.525(10)
C27 C28 1.540(9)
C27 H27 0.9800
C28 C33 1.347(11)
C28 C29 1.418(11)
C29 C30 1.382(11)
C29 H29 0.9300
C30 C31 1.343(13)
C30 H30 0.9300
C31 C32 1.406(14)
C31 H31 0.9300
C32 C33 1.376(11)
C32 H32 0.9300
C33 H33 0.9300
C34 C35 1.354(11)
C34 C39 1.381(11)
C35 C36 1.375(12)
C35 H35 0.9300
C36 C37 1.375(14)
C36 H36 0.9300
C37 C38 1.326(13)
C37 H37 0.9300
C38 C39 1.399(12)
C38 H38 0.9300
C39 H39 0.9300
C40 C41 1.471(10)
C40 H40 0.9300
C41 C42 1.366(10)
C42 C43 1.386(11)
C42 H42 0.9300
C43 C44 1.359(12)
C43 H43 0.9300
C44 C45 1.404(11)
C44 H44 0.9300
C45 H45 0.9300
C46 C47 1.385(10)
C46 C51 1.421(10)
C47 C48 1.406(10)
C47 C53 1.515(10)
C48 C49 1.401(10)
C48 H48 0.9300
C49 C50 1.379(11)
C49 C52 1.521(10)
C50 C51 1.370(10)
C50 H50 0.9300
C51 C66 1.527(10)
C52 H52A 0.9600
C52 H52B 0.9600
C52 H52C 0.9600
C53 C54 1.518(11)
C53 C60 1.539(9)
C53 H53 0.9800
C54 C55 1.360(11)
C54 C59 1.398(11)
C55 C56 1.355(12)
C55 H55 0.9300
C56 C57 1.367(14)
C56 H56 0.9300
C57 C58 1.378(14)
C57 H57 0.9300
C58 C59 1.367(13)
C58 H58 0.9300
C59 H59 0.9300
C60 C61 1.337(11)
C60 C65 1.435(11)
C61 C62 1.383(12)
C61 H61 0.9300
C62 C63 1.354(13)
C62 H62 0.9300
C63 C64 1.379(13)
C63 H63 0.9300
C64 C65 1.370(11)
C64 H64 0.9300
C65 H65 0.9300
C66 C73 1.521(11)
C66 C67 1.535(12)
C66 H66 0.9800
C67 C68 1.362(14)
C67 C72 1.384(14)
C68 C69 1.420(15)
C68 H68 0.9300
C69 C70 1.352(19)
C69 H69 0.9300
C70 C71 1.340(18)
C70 H70 0.9300
C71 C72 1.407(14)
C71 H71 0.9300
C72 H72 0.9300
C73 C78 1.366(13)
C73 C74 1.396(13)
C74 C75 1.412(15)
C74 H74 0.9300
C75 C76 1.366(18)
C75 H75 0.9300
C76 C77 1.335(18)
C76 H76 0.9300
C77 C78 1.408(14)
C77 H77 0.9300
C78 H78 0.9300
C79 H79A 0.9700
C79 H79B 0.9700

loop_
_geom_torsion_atom_site_label_1
_geom_torsion_atom_site_label_2
_geom_torsion_atom_site_label_3
_geom_torsion_atom_site_label_4
_geom_torsion
O1 Ni1 N2 C1 38.2(5)
O2 Ni1 N2 C1 125.3(6)
N4 Ni1 N2 C1 82.6(9)
Br2 Ni1 N2 C1 -51.6(5)
Br1 Ni1 N2 C1 -143.9(5)
O1 Ni1 N2 C7 -138.7(5)
O2 Ni1 N2 C7 -51.6(5)
N4 Ni1 N2 C7 -94.3(8)
Br2 Ni1 N2 C7 131.5(5)
Br1 Ni1 N2 C7 39.2(5)
O1 Ni1 N4 C40 125.1(6)
O2 Ni1 N4 C40 38.0(6)
N2 Ni1 N4 C40 81.6(10)
Br2 Ni1 N4 C40 -144.9(6)
Br1 Ni1 N4 C40 -52.6(6)
O1 Ni1 N4 C46 -49.6(5)
O2 Ni1 N4 C46 -136.8(5)
N2 Ni1 N4 C46 -93.2(9)
Br2 Ni1 N4 C46 40.3(5)
Br1 Ni1 N4 C46 132.6(5)
C6 N1 O1 Ni1 -129.6(6)
C2 N1 O1 Ni1 51.4(8)
O2 Ni1 O1 N1 -149.0(5)
N4 Ni1 O1 N1 131.4(5)
N2 Ni1 O1 N1 -61.1(5)
Br2 Ni1 O1 N1 31.9(5)
Br1 Ni1 O1 N1 -131(4)
C45 N3 O2 Ni1 -125.9(6)
C41 N3 O2 Ni1 54.3(8)
O1 Ni1 O2 N3 -150.7(5)
N4 Ni1 O2 N3 -62.8(5)
N2 Ni1 O2 N3 129.5(5)
Br2 Ni1 O2 N3 -134(3)
Br1 Ni1 O2 N3 30.0(5)
C7 N2 C1 C2 171.9(7)
Ni1 N2 C1 C2 -5.1(10)
O1 N1 C2 C3 177.3(7)
C6 N1 C2 C3 -1.7(11)
O1 N1 C2 C1 2.8(10)
C6 N1 C2 C1 -176.2(7)
N2 C1 C2 N1 -27.5(11)
N2 C1 C2 C3 158.1(8)
N1 C2 C3 C4 3.5(12)
C1 C2 C3 C4 178.0(8)
C2 C3 C4 C5 -2.7(14)
C3 C4 C5 C6 0.1(15)
O1 N1 C6 C5 -180.0(7)
C2 N1 C6 C5 -0.9(12)
C4 C5 C6 N1 1.8(14)
C1 N2 C7 C12 95.8(8)
Ni1 N2 C7 C12 -87.2(7)
C1 N2 C7 C8 -86.2(8)
Ni1 N2 C7 C8 90.7(7)
C12 C7 C8 C9 5.2(11)
N2 C7 C8 C9 -172.7(7)
C12 C7 C8 C14 -171.2(7)
N2 C7 C8 C14 10.9(10)
C7 C8 C9 C10 -3.2(12)
C14 C8 C9 C10 173.1(7)
C8 C9 C10 C11 -0.2(12)
C8 C9 C10 C13 177.6(8)
C9 C10 C11 C12 1.9(12)
C13 C10 C11 C12 -175.8(8)
C8 C7 C12 C11 -3.6(11)
N2 C7 C12 C11 174.3(6)
C8 C7 C12 C27 168.9(7)
N2 C7 C12 C27 -13.2(10)
C10 C11 C12 C7 -0.1(11)
C10 C11 C12 C27 -172.4(7)
C9 C8 C14 C15 -104.8(9)
C7 C8 C14 C15 71.4(9)
C9 C8 C14 C21 23.2(11)
C7 C8 C14 C21 -160.5(7)
C21 C14 C15 C20 -99.3(9)
C8 C14 C15 C20 30.5(10)
C21 C14 C15 C16 83.9(9)
C8 C14 C15 C16 -146.3(7)
C20 C15 C16 C17 0.2(13)
C14 C15 C16 C17 177.2(8)
C15 C16 C17 C18 0.0(16)
C16 C17 C18 C19 -0.2(18)
C17 C18 C19 C20 0.1(18)
C16 C15 C20 C19 -0.2(14)
C14 C15 C20 C19 -177.1(8)
C18 C19 C20 C15 0.1(16)
C15 C14 C21 C22 49.1(11)
C8 C14 C21 C22 -79.0(10)
C15 C14 C21 C26 -128.6(9)
C8 C14 C21 C26 103.3(9)
C26 C21 C22 C23 -1.1(14)
C14 C21 C22 C23 -178.8(8)
C21 C22 C23 C24 -1.1(16)
C22 C23 C24 C25 3(2)
C23 C24 C25 C26 -2(2)
C24 C25 C26 C21 -0.5(17)
C22 C21 C26 C25 1.9(14)
C14 C21 C26 C25 179.7(9)
C7 C12 C27 C34 166.1(6)
C11 C12 C27 C34 -21.8(10)
C7 C12 C27 C28 -63.0(9)
C11 C12 C27 C28 109.1(8)
C34 C27 C28 C33 -87.7(10)
C12 C27 C28 C33 143.2(8)
C34 C27 C28 C29 87.1(8)
C12 C27 C28 C29 -42.0(9)
C33 C28 C29 C30 -5.7(12)
C27 C28 C29 C30 179.3(7)
C28 C29 C30 C31 2.8(14)
C29 C30 C31 C32 0.5(15)
C30 C31 C32 C33 -1.0(14)
C29 C28 C33 C32 5.4(13)
C27 C28 C33 C32 -179.8(8)
C31 C32 C33 C28 -2.1(14)
C12 C27 C34 C35 -70.2(10)
C28 C27 C34 C35 161.9(8)
C12 C27 C34 C39 106.8(9)
C28 C27 C34 C39 -21.0(12)
C39 C34 C35 C36 0.0(15)
C27 C34 C35 C36 177.3(9)
C34 C35 C36 C37 1.0(18)
C35 C36 C37 C38 1.7(19)
C36 C37 C38 C39 -5.4(19)
C35 C34 C39 C38 -3.8(16)
C27 C34 C39 C38 179.0(9)
C37 C38 C39 C34 6.7(19)
C46 N4 C40 C41 172.2(7)
Ni1 N4 C40 C41 -3.0(11)
O2 N3 C41 C42 178.9(7)
C45 N3 C41 C42 -0.9(11)
O2 N3 C41 C40 0.8(10)
C45 N3 C41 C40 -179.0(7)
N4 C40 C41 N3 -29.1(12)
N4 C40 C41 C42 152.8(8)
N3 C41 C42 C43 -0.3(12)
C40 C41 C42 C43 177.8(8)
C41 C42 C43 C44 2.2(14)
C42 C43 C44 C45 -3.0(15)
O2 N3 C45 C44 -179.7(7)
C41 N3 C45 C44 0.1(12)
C43 C44 C45 N3 1.9(14)
C40 N4 C46 C47 97.7(8)
Ni1 N4 C46 C47 -87.3(8)
C40 N4 C46 C51 -86.3(8)
Ni1 N4 C46 C51 88.7(7)
C51 C46 C47 C48 -2.0(11)
N4 C46 C47 C48 173.8(6)
C51 C46 C47 C53 170.8(7)
N4 C46 C47 C53 -13.4(10)
C46 C47 C48 C49 -1.5(11)
C53 C47 C48 C49 -174.3(7)
C47 C48 C49 C50 3.0(12)
C47 C48 C49 C52 -175.2(7)
C48 C49 C50 C51 -1.0(13)
C52 C49 C50 C51 177.2(8)
C49 C50 C51 C46 -2.4(12)
C49 C50 C51 C66 173.6(8)
C47 C46 C51 C50 3.9(11)
N4 C46 C51 C50 -172.0(7)
C47 C46 C51 C66 -172.3(7)
N4 C46 C51 C66 11.8(10)
C46 C47 C53 C54 165.2(7)
C48 C47 C53 C54 -22.2(10)
C46 C47 C53 C60 -63.4(9)
C48 C47 C53 C60 109.1(8)
C47 C53 C54 C55 -70.5(11)
C60 C53 C54 C55 160.3(8)
C47 C53 C54 C59 107.9(9)
C60 C53 C54 C59 -21.3(12)
C59 C54 C55 C56 -0.1(16)
C53 C54 C55 C56 178.5(10)
C54 C55 C56 C57 0.2(18)
C55 C56 C57 C58 2.5(19)
C56 C57 C58 C59 -5.3(19)
C57 C58 C59 C54 5.7(19)
C55 C54 C59 C58 -2.9(16)
C53 C54 C59 C58 178.6(10)
C47 C53 C60 C61 143.2(8)
C54 C53 C60 C61 -85.8(10)
C47 C53 C60 C65 -39.8(9)
C54 C53 C60 C65 91.2(9)
C65 C60 C61 C62 3.1(13)
C53 C60 C61 C62 -179.9(8)
C60 C61 C62 C63 0.0(15)
C61 C62 C63 C64 -2.3(15)
C62 C63 C64 C65 1.4(15)
C63 C64 C65 C60 1.7(13)
C61 C60 C65 C64 -3.9(12)
C53 C60 C65 C64 179.0(7)
C50 C51 C66 C73 -99.7(9)
C46 C51 C66 C73 76.2(9)
C50 C51 C66 C67 25.1(12)
C46 C51 C66 C67 -159.0(7)
C73 C66 C67 C68 -131.4(9)
C51 C66 C67 C68 102.9(10)
C73 C66 C67 C72 48.6(12)
C51 C66 C67 C72 -77.2(11)
C72 C67 C68 C69 4.0(16)
C66 C67 C68 C69 -176.1(10)
C67 C68 C69 C70 -2(2)
C68 C69 C70 C71 -1(2)
C69 C70 C71 C72 0(2)
C68 C67 C72 C71 -4.5(16)
C66 C67 C72 C71 175.6(9)
C70 C71 C72 C67 2.4(18)
C51 C66 C73 C78 24.6(12)
C67 C66 C73 C78 -101.4(10)
C51 C66 C73 C74 -150.9(8)
C67 C66 C73 C74 83.1(11)
C78 C73 C74 C75 0.8(15)
C66 C73 C74 C75 176.6(10)
C73 C74 C75 C76 -1(2)
C74 C75 C76 C77 -1(2)
C75 C76 C77 C78 3(2)
C74 C73 C78 C77 1.1(16)
C66 C73 C78 C77 -174.5(9)
C76 C77 C78 C73 -2.9(19)

loop_
_platon_squeeze_void_nr
_platon_squeeze_void_average_x
_platon_squeeze_void_average_y
_platon_squeeze_void_average_z
_platon_squeeze_void_volume
_platon_squeeze_void_count_electrons
1 0.039 0.946 0.790 11.3 0.7
2 0.500 0.000 -0.143 777.4 152.2
3 0.961 0.054 0.210 11.3 0.6
